data_4109841
loop_
_publ_author_name
'Peng Wang'
'Jian-Ping Ma'
'Yu-Bin Dong'
'Ru-Qi Huang'

_publ_section_title
;
 Tunable Luminescent Lanthanide Coordination Polymers Based on Reversible
 Solid-State Ion-Exchange Monitored by Ion-Dependent Photoinduced Emission
 Spectra
;
_journal_name_full 'Journal of the American Chemical Society'
_journal_page_first 10620
_journal_page_last 10621
_journal_paper_doi 10.1021/ja072442h
_journal_volume 129
_journal_year 2007
_chemical_formula_sum 'C128 H104 Eu4 Mn2 N32 O44'
_chemical_formula_weight 3512.15
_chemical_name_systematic
; 
 ? 
;
_space_group_IT_number 2
_symmetry_cell_setting triclinic
_symmetry_space_group_name_Hall '-P 1'
_symmetry_space_group_name_H-M 'P -1'
_atom_sites_solution_hydrogens geom
_atom_sites_solution_primary direct
_atom_sites_solution_secondary difmap
_audit_creation_method SHELXL-97
_cell_angle_alpha 79.687(5)
_cell_angle_beta 86.145(4)
_cell_angle_gamma 89.942(5)
_cell_formula_units_Z 1
_cell_length_a 11.139(3)
_cell_length_b 11.154(3)
_cell_length_c 27.170(8)
_cell_measurement_temperature 298(2)
_cell_volume 3313.5(16)
_computing_cell_refinement 'Bruker SMART'
_computing_data_collection 'Bruker SMART'
_computing_data_reduction 'Bruker SAINT'
_computing_molecular_graphics 'Bruker SHELXTL'
_computing_publication_material 'Bruker SHELXTL'
_computing_structure_refinement 'SHELXL-97 (Sheldrick, 1997)'
_computing_structure_solution 'SHELXS-97 (Sheldrick, 1990)'
_diffrn_ambient_temperature 298(2)
_diffrn_measured_fraction_theta_full 0.977
_diffrn_measured_fraction_theta_max 0.977
_diffrn_measurement_device_type 'CCD area detector'
_diffrn_measurement_method 'phi and omega scans'
_diffrn_radiation_monochromator graphite
_diffrn_radiation_source 'fine-focus sealed tube'
_diffrn_radiation_type MoK\a
_diffrn_radiation_wavelength 0.71073
_diffrn_reflns_av_R_equivalents 0.0419
_diffrn_reflns_av_sigmaI/netI 0.0923
_diffrn_reflns_limit_h_max 12
_diffrn_reflns_limit_h_min -13
_diffrn_reflns_limit_k_max 10
_diffrn_reflns_limit_k_min -13
_diffrn_reflns_limit_l_max 31
_diffrn_reflns_limit_l_min -32
_diffrn_reflns_number 16594
_diffrn_reflns_theta_full 25.01
_diffrn_reflns_theta_max 25.01
_diffrn_reflns_theta_min 0.76
_exptl_absorpt_coefficient_mu 2.150
_exptl_absorpt_correction_T_max 0.8137
_exptl_absorpt_correction_T_min 0.6982
_exptl_absorpt_correction_type multi-scan
_exptl_absorpt_process_details sadabs
_exptl_crystal_colour colourless
_exptl_crystal_density_diffrn 1.760
_exptl_crystal_description block
_exptl_crystal_F_000 1750
_exptl_crystal_size_max 0.18
_exptl_crystal_size_mid 0.12
_exptl_crystal_size_min 0.10
_refine_diff_density_max 3.180
_refine_diff_density_min -4.000
_refine_diff_density_rms 0.254
_refine_ls_extinction_method none
_refine_ls_goodness_of_fit_ref 1.293
_refine_ls_hydrogen_treatment constr
_refine_ls_matrix_type full
_refine_ls_number_parameters 946
_refine_ls_number_reflns 11427
_refine_ls_number_restraints 636
_refine_ls_restrained_S_all 1.267
_refine_ls_R_factor_all 0.1365
_refine_ls_R_factor_gt 0.1244
_refine_ls_shift/su_max 0.002
_refine_ls_shift/su_mean 0.000
_refine_ls_structure_factor_coef Fsqd
_refine_ls_weighting_details 'calc w=1/[\s^2^(Fo^2^)+(0.0000P)^2^+171.9922P] where P=(Fo^2^+2Fc^2^)/3'
_refine_ls_weighting_scheme calc
_refine_ls_wR_factor_gt 0.2636
_refine_ls_wR_factor_ref 0.2694
_reflns_number_gt 9948
_reflns_number_total 11427
_reflns_threshold_expression >2sigma(I)
_cod_data_source_file ja072442hsi20070710_025930.cif
_cod_data_source_block 3
_cod_original_cell_volume 3313.2(17)
_cod_database_code 4109841

loop_
_symmetry_equiv_pos_as_xyz
'x, y, z'
'-x, -y, -z'

loop_
_atom_site_label
_atom_site_type_symbol
_atom_site_fract_x
_atom_site_fract_y
_atom_site_fract_z
_atom_site_U_iso_or_equiv
_atom_site_adp_type
_atom_site_occupancy
_atom_site_symmetry_multiplicity
_atom_site_calc_flag
_atom_site_refinement_flags
C1 C 0.4927(17) 0.2595(17) 0.0468(7) 0.026(4) Uani 1 1 d U
C2 C 0.4585(17) 0.1385(17) 0.0683(7) 0.028(4) Uani 1 1 d U
C3 C 0.404(2) 0.064(2) 0.0462(8) 0.045(6) Uani 1 1 d U
H3 H 0.3816 0.0912 0.0138 0.054 Uiso 1 1 calc R
C4 C 0.377(2) -0.063(2) 0.0694(9) 0.045(6) Uani 1 1 d U
H4 H 0.3492 -0.1168 0.0502 0.054 Uiso 1 1 calc R
C5 C 0.392(2) -0.101(2) 0.1179(8) 0.043(5) Uani 1 1 d U
H5 H 0.3719 -0.1815 0.1327 0.052 Uiso 1 1 calc R
C6 C 0.4369(16) -0.0207(16) 0.1469(6) 0.021(4) Uani 1 1 d U
C7 C 0.4737(15) 0.0947(15) 0.1233(6) 0.019(4) Uani 1 1 d U
H7 H 0.5087 0.1465 0.1417 0.022 Uiso 1 1 calc R
C8 C 0.4446(15) -0.0621(15) 0.2011(6) 0.019(4) Uani 1 1 d U
C9 C 0.4286(16) -0.0773(16) 0.2829(7) 0.022(4) Uani 1 1 d U
C10 C 0.4069(16) -0.0510(16) 0.3329(7) 0.022(4) Uani 1 1 d U
C11 C 0.3512(18) -0.1452(18) 0.3693(7) 0.031(4) Uani 1 1 d U
H11 H 0.3240 -0.2160 0.3599 0.037 Uiso 1 1 calc R
C12 C 0.3372(18) -0.1307(16) 0.4201(7) 0.034(5) Uani 1 1 d DU
H12 H 0.3016 -0.1938 0.4436 0.041 Uiso 1 1 calc R
C13 C 0.374(2) -0.0276(15) 0.4363(7) 0.047(6) Uani 1 1 d DU
H13 H 0.3648 -0.0193 0.4698 0.057 Uiso 1 1 calc R
C14 C 0.4258(16) 0.0632(15) 0.3995(6) 0.022(4) Uani 1 1 d DU
C15 C 0.4452(15) 0.0555(16) 0.3485(6) 0.020(4) Uani 1 1 d U
H15 H 0.4823 0.1190 0.3257 0.024 Uiso 1 1 calc R
C16 C 0.4728(18) 0.1815(18) 0.4164(7) 0.031(4) Uani 1 1 d U
C17 C 0.7840(15) 0.2896(15) 0.4264(6) 0.017(3) Uani 1 1 d U
C18 C 0.9115(15) 0.2514(15) 0.4136(6) 0.021(4) Uani 1 1 d DU
C19 C 0.9770(17) 0.181(2) 0.4482(7) 0.045(6) Uani 1 1 d DU
H19 H 0.9447 0.1522 0.4807 0.054 Uiso 1 1 calc R
C20 C 1.0927(19) 0.153(3) 0.4332(10) 0.062(7) Uani 1 1 d DU
H20 H 1.1405 0.1107 0.4570 0.075 Uiso 1 1 calc R
C21 C 1.140(2) 0.186(2) 0.3854(10) 0.057(7) Uani 1 1 d U
H21 H 1.2187 0.1638 0.3770 0.068 Uiso 1 1 calc R
C22 C 1.0726(17) 0.2518(18) 0.3489(7) 0.027(4) Uani 1 1 d U
C23 C 0.9586(17) 0.2865(17) 0.3648(7) 0.029(4) Uani 1 1 d U
H23 H 0.9127 0.3349 0.3418 0.034 Uiso 1 1 calc R
C24 C 1.1194(16) 0.2831(17) 0.2969(7) 0.024(4) Uani 1 1 d U
C25 C 1.1270(15) 0.3089(16) 0.2151(6) 0.021(4) Uani 1 1 d U
C26 C 1.0967(15) 0.3133(16) 0.1626(6) 0.019(4) Uani 1 1 d U
C27 C 1.1805(17) 0.2813(17) 0.1271(7) 0.027(4) Uani 1 1 d U
H27 H 1.2542 0.2503 0.1372 0.033 Uiso 1 1 calc R
C28 C 1.1570(15) 0.2943(17) 0.0774(7) 0.031(4) Uani 1 1 d DU
H28 H 1.2154 0.2731 0.0544 0.037 Uiso 1 1 calc R
C29 C 1.0490(13) 0.3380(17) 0.0613(6) 0.032(4) Uani 1 1 d DU
H29 H 1.0332 0.3455 0.0277 0.038 Uiso 1 1 calc R
C30 C 0.9635(14) 0.3708(15) 0.0956(6) 0.020(4) Uani 1 1 d DU
C31 C 0.9855(16) 0.3557(16) 0.1476(6) 0.021(4) Uani 1 1 d U
H31 H 0.9264 0.3740 0.1709 0.026 Uiso 1 1 calc R
C32 C 0.8425(15) 0.4169(15) 0.0805(6) 0.018(4) Uani 1 1 d U
C33 C 0.7256(16) 0.7370(16) 0.0736(6) 0.023(4) Uani 1 1 d U
C34 C 0.7640(18) 0.8536(17) 0.0861(7) 0.028(4) Uani 1 1 d U
C35 C 0.8263(19) 0.9478(17) 0.0507(8) 0.033(5) Uani 1 1 d U
H35 H 0.8468 0.9338 0.0185 0.039 Uiso 1 1 calc R
C36 C 0.856(3) 1.055(3) 0.0624(11) 0.069(8) Uani 1 1 d U
H36 H 0.8921 1.1162 0.0381 0.083 Uiso 1 1 calc R
C37 C 0.831(2) 1.074(2) 0.1125(9) 0.049(6) Uani 1 1 d U
H37 H 0.8548 1.1466 0.1216 0.059 Uiso 1 1 calc R
C38 C 0.7724(17) 0.9877(17) 0.1471(7) 0.027(4) Uani 1 1 d U
C39 C 0.7379(17) 0.8786(17) 0.1336(7) 0.025(4) Uani 1 1 d U
H39 H 0.6958 0.8207 0.1574 0.030 Uiso 1 1 calc R
C40 C 0.7447(17) 1.0114(18) 0.1990(7) 0.028(4) Uani 1 1 d U
C41 C 0.7284(16) 0.9839(16) 0.2807(7) 0.023(4) Uani 1 1 d U
C42 C 0.7236(16) 0.9339(16) 0.3337(7) 0.022(4) Uani 1 1 d U
C43 C 0.7631(19) 0.9997(19) 0.3685(8) 0.034(5) Uani 1 1 d U
H43 H 0.8022 1.0741 0.3571 0.041 Uiso 1 1 calc R
C44 C 0.7460(19) 0.958(2) 0.4190(8) 0.037(5) Uani 1 1 d U
H44 H 0.7721 1.0046 0.4414 0.045 Uiso 1 1 calc R
C45 C 0.6898(18) 0.8450(19) 0.4374(8) 0.034(5) Uani 1 1 d U
H45 H 0.6791 0.8160 0.4717 0.040 Uiso 1 1 calc R
C46 C 0.6510(15) 0.7783(15) 0.4038(6) 0.018(4) Uani 1 1 d U
C47 C 0.6730(16) 0.8192(16) 0.3523(6) 0.021(4) Uani 1 1 d U
H47 H 0.6535 0.7690 0.3300 0.025 Uiso 1 1 calc R
C48 C 0.5901(16) 0.6568(16) 0.4224(6) 0.022(4) Uani 1 1 d U
C49 C 0.2838(16) 0.5161(15) 0.4552(6) 0.021(4) Uani 1 1 d U
C50 C 0.1783(15) 0.5557(15) 0.4286(6) 0.016(3) Uani 1 1 d U
C51 C 0.085(2) 0.601(2) 0.4548(9) 0.048(6) Uani 1 1 d U
H51 H 0.0939 0.6071 0.4880 0.058 Uiso 1 1 calc R
C52 C -0.020(2) 0.637(2) 0.4339(9) 0.048(6) Uani 1 1 d U
H52 H -0.0840 0.6636 0.4530 0.057 Uiso 1 1 calc R
C53 C -0.030(2) 0.634(2) 0.3819(9) 0.049(6) Uani 1 1 d U
H53 H -0.1007 0.6582 0.3668 0.059 Uiso 1 1 calc R
C54 C 0.0633(16) 0.5951(17) 0.3546(6) 0.023(4) Uani 1 1 d U
C55 C 0.1685(16) 0.5487(16) 0.3778(7) 0.023(4) Uani 1 1 d U
H55 H 0.2295 0.5145 0.3598 0.028 Uiso 1 1 calc R
C56 C 0.0474(16) 0.5911(17) 0.3027(7) 0.024(4) Uani 1 1 d U
C57 C 0.0708(16) 0.6096(16) 0.2200(7) 0.023(4) Uani 1 1 d U
C58 C 0.1205(17) 0.6315(17) 0.1673(7) 0.026(4) Uani 1 1 d U
C59 C 0.2256(16) 0.5872(16) 0.1500(7) 0.023(4) Uani 1 1 d U
H59 H 0.2773 0.5483 0.1731 0.027 Uiso 1 1 calc R
C60 C 0.2591(16) 0.5977(16) 0.0990(7) 0.024(4) Uani 1 1 d U
C61 C 0.3686(16) 0.5402(16) 0.0813(6) 0.020(4) Uani 1 1 d U
C62 C 0.1830(17) 0.6571(17) 0.0644(7) 0.028(4) Uani 1 1 d U
H62 H 0.2039 0.6643 0.0302 0.034 Uiso 1 1 calc R
C63 C 0.076(2) 0.706(2) 0.0803(8) 0.042(5) Uani 1 1 d U
H63 H 0.0250 0.7447 0.0570 0.050 Uiso 1 1 calc R
C64 C 0.0455(19) 0.6952(19) 0.1317(7) 0.035(5) Uani 1 1 d U
H64 H -0.0248 0.7306 0.1425 0.042 Uiso 1 1 calc R
Eu1 Eu 0.56052(8) 0.38486(8) 0.45367(3) 0.0182(2) Uani 1 1 d U
Eu2 Eu 0.62528(8) 0.52829(8) 0.04534(3) 0.0183(2) Uani 1 1 d U
Mn1 Mn 0.5976(3) 0.4645(3) 0.24994(10) 0.0216(6) Uani 1 1 d U
N1 N 0.6942(15) 1.0985(15) 0.2624(6) 0.031(4) Uani 1 1 d U
N2 N 0.7090(14) 1.1170(14) 0.2110(6) 0.027(3) Uani 1 1 d U
N3 N 0.7572(14) 0.9289(13) 0.2413(5) 0.024(3) Uani 1 1 d U
N4 N 0.8048(18) 0.8150(17) 0.2434(7) 0.049(5) Uani 1 1 d U
H4A H 0.8769 0.8138 0.2557 0.073 Uiso 1 1 d R
H4B H 0.8123 0.7980 0.2126 0.073 Uiso 1 1 d R
N5 N -0.0567(14) 0.5623(14) 0.2854(6) 0.027(4) Uani 1 1 d U
N6 N -0.0389(14) 0.5775(14) 0.2336(6) 0.026(3) Uani 1 1 d U
N7 N 0.1300(12) 0.6156(13) 0.2610(5) 0.020(3) Uani 1 1 d U
N8 N 0.2503(14) 0.6611(16) 0.2618(6) 0.035(4) Uani 1 1 d U
H8B H 0.2710 0.6490 0.2934 0.052 Uiso 1 1 d R
H8A H 0.2524 0.7406 0.2494 0.052 Uiso 1 1 d R
N9 N 0.4673(14) -0.1802(13) 0.2721(5) 0.025(3) Uani 1 1 d U
N10 N 0.4778(14) -0.1717(14) 0.2207(6) 0.027(3) Uani 1 1 d U
N11 N 0.4155(13) 0.0029(12) 0.2393(5) 0.019(3) Uani 1 1 d U
N12 N 0.3619(17) 0.1139(17) 0.2344(7) 0.044(5) Uani 1 1 d U
H12A H 0.3095 0.1196 0.2108 0.066 Uiso 1 1 d R
H12B H 0.4180 0.1720 0.2256 0.066 Uiso 1 1 d R
N13 N 1.2274(14) 0.3244(14) 0.2799(5) 0.025(3) Uani 1 1 d U
N14 N 1.2331(14) 0.3416(15) 0.2281(6) 0.028(4) Uani 1 1 d U
N15 N 1.0544(14) 0.2729(14) 0.2561(6) 0.027(3) Uani 1 1 d U
N16 N 0.9431(18) 0.2125(18) 0.2590(7) 0.049(5) Uani 1 1 d U
H16A H 0.9319 0.1906 0.2297 0.073 Uiso 1 1 d R
H16B H 0.8851 0.2630 0.2660 0.073 Uiso 1 1 d R
O1 O 0.5640(12) 0.3191(12) 0.0669(5) 0.029(3) Uani 1 1 d U
O2 O 0.4470(13) 0.2974(13) 0.0054(5) 0.038(3) Uani 1 1 d U
O3 O 0.7607(12) 0.4451(13) 0.1127(5) 0.032(3) Uani 1 1 d U
O4 O 0.8197(12) 0.4334(13) 0.0354(5) 0.033(3) Uani 1 1 d U
O5 O 0.6351(12) 0.6826(12) 0.0991(5) 0.031(3) Uani 1 1 d U
O6 O 0.7816(12) 0.6955(12) 0.0389(5) 0.031(3) Uani 1 1 d U
O7 O 0.4546(11) 0.5144(12) 0.1116(5) 0.029(3) Uani 1 1 d U
O8 O 0.3857(12) 0.5252(12) 0.0372(5) 0.028(3) Uani 1 1 d U
O9 O 0.3628(11) 0.4520(11) 0.4330(5) 0.025(3) Uani 1 1 d U
O10 O 0.3001(13) 0.5450(13) 0.4962(5) 0.037(3) Uani 1 1 d U
O11 O 0.5948(12) 0.5791(12) 0.3939(5) 0.029(3) Uani 1 1 d U
O12 O 0.5383(12) 0.6370(12) 0.4654(5) 0.032(3) Uani 1 1 d U
O13 O 0.7422(13) 0.3787(13) 0.3992(5) 0.038(3) Uani 1 1 d U
O14 O 0.7270(12) 0.2321(12) 0.4642(5) 0.032(3) Uani 1 1 d U
O15 O 0.5148(11) 0.2694(11) 0.3835(4) 0.020(3) Uani 1 1 d U
O16 O 0.4608(12) 0.1852(12) 0.4604(5) 0.031(3) Uani 1 1 d U
O17 O 0.6845(13) 0.5671(13) 0.3002(5) 0.037(3) Uani 1 1 d U
O18 O 0.4386(17) 0.4270(18) 0.3007(7) 0.064(5) Uani 1 1 d U
O19 O 0.6850(15) 0.3131(14) 0.2953(6) 0.049(4) Uani 1 1 d U
O20 O 0.5537(16) 0.3356(16) 0.1967(6) 0.054(4) Uani 1 1 d U
O21 O 0.7524(17) 0.5145(18) 0.2025(7) 0.063(5) Uani 1 1 d U
O22 O 0.4996(14) 0.5979(14) 0.2021(6) 0.050(4) Uani 1 1 d U
H17A H 0.6764 0.5747 0.3316 0.060 Uiso 1 1 d R
H17B H 0.7443 0.6131 0.2875 0.060 Uiso 1 1 d R
H18A H 0.4470 0.3920 0.3322 0.060 Uiso 1 1 d R
H18B H 0.3644 0.4166 0.2965 0.060 Uiso 1 1 d R
H19A H 0.7097 0.3238 0.3240 0.060 Uiso 1 1 d R
H19B H 0.6647 0.2361 0.3005 0.060 Uiso 1 1 d R
H20A H 0.5957 0.2974 0.1766 0.060 Uiso 1 1 d R
H2OB H 0.4908 0.3597 0.1823 0.060 Uiso 1 1 d R
H21A H 0.7596 0.5038 0.1723 0.060 Uiso 1 1 d R
H21B H 0.8229 0.5398 0.2089 0.060 Uiso 1 1 d R
H22A H 0.5085 0.6038 0.1704 0.060 Uiso 1 1 d R
H22B H 0.4616 0.6603 0.2083 0.060 Uiso 1 1 d R

loop_
_atom_site_aniso_label
_atom_site_aniso_U_11
_atom_site_aniso_U_22
_atom_site_aniso_U_33
_atom_site_aniso_U_23
_atom_site_aniso_U_13
_atom_site_aniso_U_12
C1 0.025(6) 0.028(6) 0.027(6) -0.006(5) -0.004(5) 0.002(5)
C2 0.024(6) 0.026(6) 0.033(6) -0.004(5) 0.002(5) 0.004(5)
C3 0.047(7) 0.053(7) 0.035(7) -0.005(5) -0.005(5) -0.006(5)
C4 0.049(7) 0.044(7) 0.044(7) -0.009(5) -0.010(5) -0.006(5)
C5 0.046(7) 0.043(7) 0.041(7) -0.008(5) -0.004(5) -0.002(5)
C6 0.024(6) 0.020(6) 0.020(6) -0.003(5) -0.003(5) 0.002(5)
C7 0.021(6) 0.018(6) 0.016(5) 0.000(4) -0.005(5) 0.006(5)
C8 0.019(6) 0.017(6) 0.019(5) -0.001(4) -0.005(5) 0.000(5)
C9 0.022(6) 0.019(6) 0.024(6) -0.002(5) -0.002(5) 0.000(5)
C10 0.022(6) 0.019(6) 0.024(6) -0.004(5) -0.004(5) 0.002(5)
C11 0.035(6) 0.026(6) 0.033(6) -0.007(5) -0.005(5) -0.001(5)
C12 0.036(7) 0.032(6) 0.031(6) 0.003(5) -0.002(5) 0.000(5)
C13 0.051(8) 0.045(7) 0.050(7) -0.019(5) -0.012(5) 0.003(5)
C14 0.025(6) 0.022(6) 0.020(6) -0.006(5) 0.001(5) 0.002(5)
C15 0.023(6) 0.019(6) 0.018(5) -0.005(5) -0.003(5) -0.002(5)
C16 0.030(6) 0.031(6) 0.031(6) -0.008(5) 0.003(5) 0.002(5)
C17 0.016(5) 0.016(5) 0.017(5) -0.001(4) 0.001(4) 0.000(5)
C18 0.020(6) 0.022(6) 0.020(6) -0.007(5) 0.000(5) 0.006(5)
C19 0.047(7) 0.049(7) 0.039(7) -0.006(5) -0.006(5) -0.002(5)
C20 0.061(9) 0.066(9) 0.060(9) -0.008(6) -0.006(6) 0.006(6)
C21 0.055(8) 0.062(8) 0.054(8) -0.011(6) -0.005(6) 0.007(6)
C22 0.025(6) 0.032(6) 0.024(6) -0.002(5) -0.003(5) 0.003(5)
C23 0.030(6) 0.027(6) 0.028(6) -0.003(5) -0.006(5) 0.002(5)
C24 0.023(6) 0.025(6) 0.023(6) -0.002(5) -0.002(5) 0.004(5)
C25 0.019(6) 0.024(6) 0.019(6) -0.005(5) 0.000(5) 0.003(5)
C26 0.018(6) 0.022(6) 0.016(5) -0.002(5) 0.000(5) 0.003(5)
C27 0.023(6) 0.031(6) 0.028(6) -0.006(5) 0.001(5) 0.004(5)
C28 0.031(6) 0.033(6) 0.028(6) -0.009(5) 0.003(5) 0.004(5)
C29 0.033(6) 0.029(6) 0.032(6) -0.002(5) -0.005(5) -0.007(5)
C30 0.019(6) 0.021(6) 0.021(6) -0.004(5) -0.005(5) -0.002(5)
C31 0.020(6) 0.025(6) 0.020(6) -0.004(5) -0.001(5) 0.002(5)
C32 0.018(6) 0.018(6) 0.017(5) 0.000(4) -0.002(5) -0.002(5)
C33 0.023(6) 0.025(6) 0.021(6) -0.004(5) -0.006(5) 0.001(5)
C34 0.031(6) 0.027(6) 0.025(6) -0.005(5) -0.003(5) 0.000(5)
C35 0.045(7) 0.024(6) 0.030(6) -0.007(5) -0.002(5) -0.002(5)
C36 0.072(9) 0.067(9) 0.067(9) -0.009(6) -0.001(6) -0.004(6)
C37 0.054(8) 0.047(8) 0.048(8) -0.011(5) -0.001(5) -0.004(5)
C38 0.030(6) 0.025(6) 0.026(6) -0.003(5) -0.004(5) -0.003(5)
C39 0.028(6) 0.022(6) 0.023(6) -0.002(5) -0.001(5) -0.002(5)
C40 0.030(6) 0.028(6) 0.027(6) -0.005(5) -0.004(5) -0.002(5)
C41 0.024(6) 0.021(6) 0.024(6) -0.005(5) 0.000(5) 0.001(5)
C42 0.022(6) 0.021(6) 0.023(6) -0.004(5) 0.000(5) 0.001(5)
C43 0.036(7) 0.032(7) 0.035(6) -0.007(5) -0.006(5) -0.004(5)
C44 0.039(7) 0.038(7) 0.036(7) -0.009(5) -0.006(5) -0.003(5)
C45 0.036(7) 0.034(7) 0.032(6) -0.010(5) -0.002(5) -0.003(5)
C46 0.021(6) 0.020(6) 0.012(5) -0.001(4) -0.001(4) 0.004(5)
C47 0.025(6) 0.022(6) 0.017(6) -0.004(5) 0.002(5) 0.002(5)
C48 0.022(6) 0.023(6) 0.022(6) -0.002(5) -0.003(5) 0.003(5)
C49 0.029(6) 0.016(6) 0.019(6) -0.004(5) -0.001(5) -0.005(5)
C50 0.020(6) 0.022(6) 0.008(5) -0.006(4) -0.008(4) 0.002(5)
C51 0.052(8) 0.048(8) 0.044(7) -0.011(5) -0.001(5) 0.004(5)
C52 0.047(8) 0.052(8) 0.044(7) -0.010(5) -0.004(5) 0.003(5)
C53 0.046(8) 0.054(8) 0.047(7) -0.007(5) -0.003(5) 0.002(5)
C54 0.018(6) 0.028(6) 0.021(6) -0.002(5) -0.004(5) 0.002(5)
C55 0.021(6) 0.026(6) 0.022(6) -0.003(5) -0.001(5) 0.001(5)
C56 0.022(6) 0.025(6) 0.025(6) -0.003(5) 0.000(5) 0.004(5)
C57 0.023(6) 0.024(6) 0.022(6) -0.006(5) -0.001(5) 0.002(5)
C58 0.028(6) 0.025(6) 0.024(6) -0.005(5) -0.004(5) 0.000(5)
C59 0.023(6) 0.023(6) 0.023(6) -0.004(5) -0.003(5) 0.003(5)
C60 0.024(6) 0.023(6) 0.023(6) -0.003(5) -0.001(5) 0.002(5)
C61 0.023(6) 0.021(6) 0.017(5) -0.003(5) -0.002(5) -0.002(5)
C62 0.029(6) 0.029(6) 0.026(6) -0.004(5) 0.001(5) -0.001(5)
C63 0.043(7) 0.044(7) 0.038(7) -0.006(5) -0.005(5) 0.004(5)
C64 0.036(7) 0.038(7) 0.030(6) -0.006(5) -0.002(5) 0.005(5)
Eu1 0.0217(5) 0.0213(5) 0.0111(4) -0.0020(3) -0.0011(3) 0.0013(4)
Eu2 0.0191(5) 0.0253(5) 0.0106(4) -0.0028(3) -0.0027(3) 0.0013(4)
Mn1 0.0224(13) 0.0242(14) 0.0180(12) -0.0026(10) -0.0026(10) -0.0004(11)
N1 0.034(6) 0.028(6) 0.032(6) -0.008(5) 0.001(5) -0.001(5)
N2 0.033(6) 0.020(5) 0.026(5) -0.003(4) -0.001(5) 0.000(5)
N3 0.030(5) 0.021(5) 0.023(5) -0.004(4) -0.005(4) 0.003(4)
N4 0.055(7) 0.046(7) 0.046(7) -0.009(5) 0.004(5) 0.004(5)
N5 0.027(6) 0.030(6) 0.025(5) -0.003(4) -0.003(4) 0.001(5)
N6 0.023(5) 0.032(6) 0.025(5) -0.005(4) -0.008(4) 0.003(5)
N7 0.016(5) 0.024(5) 0.021(5) -0.002(4) -0.004(4) 0.003(4)
N8 0.027(6) 0.041(6) 0.034(6) -0.004(5) -0.007(5) -0.014(5)
N9 0.032(6) 0.020(5) 0.022(5) -0.001(4) -0.003(4) 0.003(5)
N10 0.034(6) 0.024(5) 0.022(5) -0.004(4) -0.004(5) 0.003(5)
N11 0.026(5) 0.010(5) 0.018(5) 0.003(4) -0.008(4) -0.002(4)
N12 0.044(6) 0.042(6) 0.046(6) -0.005(5) -0.007(5) 0.008(5)
N13 0.025(5) 0.028(6) 0.021(5) -0.002(4) -0.004(4) 0.002(5)
N14 0.025(5) 0.031(6) 0.028(5) -0.006(5) -0.005(4) 0.002(5)
N15 0.023(5) 0.028(6) 0.025(5) 0.001(4) 0.003(4) 0.003(5)
N16 0.048(7) 0.052(7) 0.046(7) -0.008(5) -0.007(5) 0.000(5)
O1 0.030(5) 0.025(5) 0.031(5) 0.002(4) -0.007(4) -0.003(4)
O2 0.043(6) 0.033(5) 0.037(5) 0.002(4) -0.012(5) 0.000(5)
O3 0.030(5) 0.040(5) 0.026(5) -0.006(4) -0.006(4) 0.003(4)
O4 0.034(5) 0.037(5) 0.026(5) -0.005(4) -0.003(4) 0.008(4)
O5 0.037(5) 0.027(5) 0.029(5) -0.007(4) -0.001(4) -0.003(4)
O6 0.030(5) 0.034(5) 0.032(5) -0.014(4) -0.002(4) -0.003(4)
O7 0.025(5) 0.038(5) 0.023(5) -0.005(4) -0.002(4) 0.001(4)
O8 0.031(5) 0.029(5) 0.024(5) -0.006(4) 0.004(4) 0.002(4)
O9 0.025(5) 0.025(5) 0.027(5) -0.008(4) -0.008(4) 0.003(4)
O10 0.037(5) 0.039(5) 0.038(5) -0.012(4) -0.008(4) 0.003(5)
O11 0.035(5) 0.024(5) 0.026(5) -0.002(4) 0.006(4) 0.002(4)
O12 0.034(5) 0.034(5) 0.026(5) -0.002(4) 0.000(4) -0.001(4)
O13 0.035(5) 0.041(6) 0.036(5) 0.002(4) -0.002(4) 0.006(5)
O14 0.034(5) 0.027(5) 0.034(5) -0.005(4) 0.007(4) 0.007(4)
O15 0.023(5) 0.020(5) 0.018(4) -0.002(4) -0.002(4) -0.003(4)
O16 0.034(5) 0.033(5) 0.029(5) -0.011(4) -0.006(4) 0.000(4)
O17 0.039(5) 0.037(5) 0.033(5) -0.007(4) -0.002(4) -0.001(4)
O18 0.059(7) 0.072(7) 0.058(7) -0.007(5) -0.005(5) -0.007(5)
O19 0.058(6) 0.044(6) 0.045(6) -0.007(5) -0.006(5) 0.011(5)
O20 0.060(6) 0.052(6) 0.052(6) -0.012(5) -0.008(5) 0.000(5)
O21 0.058(7) 0.077(7) 0.056(7) -0.017(5) -0.003(5) -0.009(5)
O22 0.057(6) 0.049(6) 0.045(6) -0.013(5) -0.003(5) 0.008(5)

loop_
_atom_type_symbol
_atom_type_description
_atom_type_scat_dispersion_real
_atom_type_scat_dispersion_imag
_atom_type_scat_source
C C 0.0033 0.0016 'International Tables Vol C Tables 4.2.6.8 and 6.1.1.4'
H H 0.0000 0.0000 'International Tables Vol C Tables 4.2.6.8 and 6.1.1.4'
N N 0.0061 0.0033 'International Tables Vol C Tables 4.2.6.8 and 6.1.1.4'
O O 0.0106 0.0060 'International Tables Vol C Tables 4.2.6.8 and 6.1.1.4'
Mn Mn 0.3368 0.7283 'International Tables Vol C Tables 4.2.6.8 and 6.1.1.4'
Eu Eu -0.1578 3.6682 'International Tables Vol C Tables 4.2.6.8 and 6.1.1.4'

loop_
_geom_angle_atom_site_label_1
_geom_angle_atom_site_label_2
_geom_angle_atom_site_label_3
_geom_angle
_geom_angle_site_symmetry_1
_geom_angle_site_symmetry_3
O1 C1 O2 125.0(18) . .
O1 C1 C2 121.7(17) . .
O2 C1 C2 113.3(17) . .
C3 C2 C1 125(2) . .
C3 C2 C7 115.5(18) . .
C1 C2 C7 118.7(17) . .
C2 C3 C4 123(2) . .
C2 C3 H3 118.5 . .
C4 C3 H3 118.5 . .
C5 C4 C3 121(2) . .
C5 C4 H4 119.7 . .
C3 C4 H4 119.7 . .
C4 C5 C6 120(2) . .
C4 C5 H5 120.1 . .
C6 C5 H5 120.1 . .
C7 C6 C5 118.8(17) . .
C7 C6 C8 122.0(16) . .
C5 C6 C8 119.2(17) . .
C6 C7 C2 121.4(16) . .
C6 C7 H7 119.3 . .
C2 C7 H7 119.3 . .
N10 C8 N11 109.2(14) . .
N10 C8 C6 123.2(16) . .
N11 C8 C6 127.5(15) . .
N9 C9 N11 109.0(15) . .
N9 C9 C10 125.4(16) . .
N11 C9 C10 125.6(16) . .
C15 C10 C11 118.5(17) . .
C15 C10 C9 124.9(16) . .
C11 C10 C9 116.4(16) . .
C12 C11 C10 119.7(17) . .
C12 C11 H11 120.2 . .
C10 C11 H11 120.2 . .
C13 C12 C11 122.9(18) . .
C13 C12 H12 118.5 . .
C11 C12 H12 118.5 . .
C12 C13 C14 115.7(18) . .
C12 C13 H13 122.2 . .
C14 C13 H13 122.2 . .
C13 C14 C15 125.1(17) . .
C13 C14 C16 117.6(15) . .
C15 C14 C16 117.2(14) . .
C10 C15 C14 118.1(16) . .
C10 C15 H15 121.0 . .
C14 C15 H15 121.0 . .
O16 C16 O15 123.5(18) . .
O16 C16 C14 116.9(17) . .
O15 C16 C14 119.4(16) . .
O16 C16 Eu1 59.5(10) . .
O15 C16 Eu1 64.3(10) . .
C14 C16 Eu1 175.9(13) . .
O13 C17 O14 122.9(16) . .
O13 C17 C18 118.3(14) . .
O14 C17 C18 118.8(15) . .
O13 C17 Eu1 59.7(9) . .
O14 C17 Eu1 63.4(9) . .
C18 C17 Eu1 173.1(12) . .
C19 C18 C23 120.3(17) . .
C19 C18 C17 121.8(16) . .
C23 C18 C17 117.8(14) . .
C18 C19 C20 117(2) . .
C18 C19 H19 121.3 . .
C20 C19 H19 121.3 . .
C21 C20 C19 123(3) . .
C21 C20 H20 118.4 . .
C19 C20 H20 118.4 . .
C20 C21 C22 120(2) . .
C20 C21 H21 119.9 . .
C22 C21 H21 119.9 . .
C23 C22 C21 116.6(19) . .
C23 C22 C24 122.0(17) . .
C21 C22 C24 121.4(19) . .
C18 C23 C22 122.1(17) . .
C18 C23 H23 118.9 . .
C22 C23 H23 118.9 . .
N13 C24 N15 108.0(15) . .
N13 C24 C22 127.6(17) . .
N15 C24 C22 124.4(16) . .
N14 C25 N15 109.6(16) . .
N14 C25 C26 124.0(16) . .
N15 C25 C26 126.4(16) . .
C31 C26 C27 118.9(16) . .
C31 C26 C25 120.0(15) . .
C27 C26 C25 121.0(16) . .
C28 C27 C26 121.6(17) . .
C28 C27 H27 119.2 . .
C26 C27 H27 119.2 . .
C29 C28 C27 120.8(17) . .
C29 C28 H28 119.6 . .
C27 C28 H28 119.6 . .
C28 C29 C30 119.2(16) . .
C28 C29 H29 120.4 . .
C30 C29 H29 120.4 . .
C29 C30 C31 120.8(15) . .
C29 C30 C32 121.7(14) . .
C31 C30 C32 117.4(13) . .
C26 C31 C30 118.6(15) . .
C26 C31 H31 120.7 . .
C30 C31 H31 120.7 . .
O4 C32 O3 118.0(15) . .
O4 C32 C30 119.8(15) . .
O3 C32 C30 122.2(14) . .
O4 C32 Eu2 57.4(9) . .
O3 C32 Eu2 60.7(9) . .
C30 C32 Eu2 173.6(11) . .
O6 C33 O5 122.7(17) . .
O6 C33 C34 119.7(16) . .
O5 C33 C34 117.5(16) . .
O6 C33 Eu2 63.2(9) . .
O5 C33 Eu2 60.0(9) . .
C34 C33 Eu2 172.8(13) . .
C39 C34 C35 116.2(17) . .
C39 C34 C33 120.2(17) . .
C35 C34 C33 123.5(17) . .
C36 C35 C34 122(2) . .
C36 C35 H35 118.8 . .
C34 C35 H35 118.8 . .
C35 C36 C37 119(3) . .
C35 C36 H36 120.5 . .
C37 C36 H36 120.5 . .
C38 C37 C36 121(2) . .
C38 C37 H37 119.7 . .
C36 C37 H37 119.7 . .
C37 C38 C39 119.5(19) . .
C37 C38 C40 119.4(18) . .
C39 C38 C40 121.1(17) . .
C34 C39 C38 122.3(17) . .
C34 C39 H39 118.9 . .
C38 C39 H39 118.9 . .
N2 C40 N3 109.7(16) . .
N2 C40 C38 125.7(17) . .
N3 C40 C38 124.6(17) . .
N3 C41 N1 107.5(15) . .
N3 C41 C42 129.3(17) . .
N1 C41 C42 123.1(16) . .
C43 C42 C47 117.1(17) . .
C43 C42 C41 121.9(17) . .
C47 C42 C41 120.9(16) . .
C44 C43 C42 121.6(19) . .
C44 C43 H43 119.2 . .
C42 C43 H43 119.2 . .
C43 C44 C45 121(2) . .
C43 C44 H44 119.6 . .
C45 C44 H44 119.6 . .
C46 C45 C44 118.5(19) . .
C46 C45 H45 120.7 . .
C44 C45 H45 120.7 . .
C45 C46 C47 120.5(17) . .
C45 C46 C48 119.8(16) . .
C47 C46 C48 119.7(15) . .
C42 C47 C46 121.1(16) . .
C42 C47 H47 119.4 . .
C46 C47 H47 119.4 . .
O12 C48 O11 123.0(17) . .
O12 C48 C46 118.7(16) . .
O11 C48 C46 118.2(15) . .
O12 C48 Eu1 72.6(10) . .
O11 C48 Eu1 53.4(9) . .
C46 C48 Eu1 159.2(12) . .
O10 C49 O9 121.9(17) . .
O10 C49 C50 121.1(16) . .
O9 C49 C50 117.0(15) . .
C51 C50 C55 119.7(17) . .
C51 C50 C49 117.5(16) . .
C55 C50 C49 122.8(15) . .
C50 C51 C52 123(2) . .
C50 C51 H51 118.7 . .
C52 C51 H51 118.7 . .
C51 C52 C53 118(2) . .
C51 C52 H52 120.9 . .
C53 C52 H52 120.9 . .
C54 C53 C52 120(2) . .
C54 C53 H53 119.9 . .
C52 C53 H53 119.9 . .
C53 C54 C55 120.7(18) . .
C53 C54 C56 117.7(18) . .
C55 C54 C56 121.3(16) . .
C50 C55 C54 118.4(16) . .
C50 C55 H55 120.8 . .
C54 C55 H55 120.8 . .
N5 C56 N7 106.2(15) . .
N5 C56 C54 124.1(16) . .
N7 C56 C54 129.8(16) . .
N6 C57 N7 108.9(15) . .
N6 C57 C58 123.8(16) . .
N7 C57 C58 127.3(16) . .
C59 C58 C64 117.7(17) . .
C59 C58 C57 126.0(17) . .
C64 C58 C57 116.0(17) . .
C58 C59 C60 122.7(17) . .
C58 C59 H59 118.6 . .
C60 C59 H59 118.6 . .
C62 C60 C59 118.9(17) . .
C62 C60 C61 119.6(16) . .
C59 C60 C61 121.4(16) . .
O8 C61 O7 119.1(16) . .
O8 C61 C60 121.8(16) . .
O7 C61 C60 118.9(15) . .
O8 C61 Eu2 65.1(10) . .
O7 C61 Eu2 57.2(9) . .
C60 C61 Eu2 156.1(12) . .
C63 C62 C60 120.4(18) . .
C63 C62 H62 119.8 . .
C60 C62 H62 119.8 . .
C62 C63 C64 120(2) . .
C62 C63 H63 120.2 . .
C64 C63 H63 120.2 . .
C63 C64 C58 121(2) . .
C63 C64 H64 119.7 . .
C58 C64 H64 119.7 . .
O10 Eu1 O12 74.7(5) 2_666 2_666
O10 Eu1 O9 131.8(5) 2_666 .
O12 Eu1 O9 79.4(4) 2_666 .
O10 Eu1 O13 81.2(5) 2_666 .
O12 Eu1 O13 150.7(5) 2_666 .
O9 Eu1 O13 129.7(4) . .
O10 Eu1 O16 131.2(5) 2_666 .
O12 Eu1 O16 79.0(5) 2_666 .
O9 Eu1 O16 80.8(4) . .
O13 Eu1 O16 106.0(5) . .
O10 Eu1 O11 87.5(5) 2_666 .
O12 Eu1 O11 125.7(4) 2_666 .
O9 Eu1 O11 75.6(4) . .
O13 Eu1 O11 68.4(4) . .
O16 Eu1 O11 140.5(4) . .
O10 Eu1 O14 72.7(5) 2_666 .
O12 Eu1 O14 103.9(4) 2_666 .
O9 Eu1 O14 154.2(4) . .
O13 Eu1 O14 52.2(4) . .
O16 Eu1 O14 74.9(4) . .
O11 Eu1 O14 119.2(4) . .
O10 Eu1 O15 150.0(4) 2_666 .
O12 Eu1 O15 127.3(4) 2_666 .
O9 Eu1 O15 76.7(4) . .
O13 Eu1 O15 71.0(4) . .
O16 Eu1 O15 51.3(4) . .
O11 Eu1 O15 92.3(4) . .
O14 Eu1 O15 81.3(4) . .
O10 Eu1 C17 74.1(5) 2_666 .
O12 Eu1 C17 127.8(5) 2_666 .
O9 Eu1 C17 150.0(4) . .
O13 Eu1 C17 26.0(4) . .
O16 Eu1 C17 91.6(5) . .
O11 Eu1 C17 93.4(4) . .
O14 Eu1 C17 26.3(4) . .
O15 Eu1 C17 75.9(4) . .
O10 Eu1 C16 146.2(5) 2_666 .
O12 Eu1 C16 103.0(5) 2_666 .
O9 Eu1 C16 78.9(5) . .
O13 Eu1 C16 88.0(5) . .
O16 Eu1 C16 24.9(5) . .
O11 Eu1 C16 118.0(5) . .
O14 Eu1 C16 75.3(5) . .
O15 Eu1 C16 26.5(5) . .
C17 Eu1 C16 82.1(5) . .
O10 Eu1 O12 63.9(4) 2_666 .
O12 Eu1 O12 78.9(4) 2_666 .
O9 Eu1 O12 71.6(4) . .
O13 Eu1 O12 105.2(4) . .
O16 Eu1 O12 147.3(4) . .
O11 Eu1 O12 47.7(4) . .
O14 Eu1 O12 134.2(4) . .
O15 Eu1 O12 133.6(4) . .
C17 Eu1 O12 121.1(4) . .
C16 Eu1 O12 149.7(5) . .
O10 Eu1 C48 71.1(5) 2_666 .
O12 Eu1 C48 103.3(5) 2_666 .
O9 Eu1 C48 76.3(4) . .
O13 Eu1 C48 83.9(5) . .
O16 Eu1 C48 156.0(5) . .
O11 Eu1 C48 24.1(4) . .
O14 Eu1 C48 126.3(5) . .
O15 Eu1 C48 115.4(4) . .
C17 Eu1 C48 104.8(5) . .
C16 Eu1 C48 139.5(5) . .
O12 Eu1 C48 24.4(4) . .
O2 Eu2 O1 135.2(5) 2_665 .
O2 Eu2 O4 127.1(5) 2_665 .
O1 Eu2 O4 80.8(5) . .
O2 Eu2 O8 74.5(5) 2_665 2_665
O1 Eu2 O8 78.7(4) . 2_665
O4 Eu2 O8 79.3(4) . 2_665
O2 Eu2 O5 77.6(5) 2_665 .
O1 Eu2 O5 129.5(4) . .
O4 Eu2 O5 110.9(5) . .
O8 Eu2 O5 150.4(4) 2_665 .
O2 Eu2 O3 146.8(5) 2_665 .
O1 Eu2 O3 77.3(4) . .
O4 Eu2 O3 52.6(4) . .
O8 Eu2 O3 128.7(4) 2_665 .
O5 Eu2 O3 73.7(4) . .
O2 Eu2 O7 95.0(5) 2_665 .
O1 Eu2 O7 72.7(5) . .
O4 Eu2 O7 137.1(4) . .
O8 Eu2 O7 125.7(4) 2_665 .
O5 Eu2 O7 66.2(4) . .
O3 Eu2 O7 88.4(4) . .
O2 Eu2 O6 72.4(5) 2_665 .
O1 Eu2 O6 151.4(4) . .
O4 Eu2 O6 73.6(5) . .
O8 Eu2 O6 108.2(4) 2_665 .
O5 Eu2 O6 52.8(4) . .
O3 Eu2 O6 77.1(4) . .
O7 Eu2 O6 119.0(4) . .
O2 Eu2 O8 66.0(4) 2_665 .
O1 Eu2 O8 74.0(4) . .
O4 Eu2 O8 149.2(4) . .
O8 Eu2 O8 78.6(4) 2_665 .
O5 Eu2 O8 98.9(4) . .
O3 Eu2 O8 134.6(4) . .
O7 Eu2 O8 49.7(4) . .
O6 Eu2 O8 134.2(4) . .
O2 Eu2 C33 71.5(5) 2_665 .
O1 Eu2 C33 149.3(5) . .
O4 Eu2 C33 93.5(5) . .
O8 Eu2 C33 130.2(5) 2_665 .
O5 Eu2 C33 26.7(5) . .
O3 Eu2 C33 75.4(5) . .
O7 Eu2 C33 92.7(5) . .
O6 Eu2 C33 26.3(5) . .
O8 Eu2 C33 117.2(5) . .
O2 Eu2 C32 142.2(5) 2_665 .
O1 Eu2 C32 78.8(5) . .
O4 Eu2 C32 25.7(4) . .
O8 Eu2 C32 103.9(5) 2_665 .
O5 Eu2 C32 92.1(5) . .
O3 Eu2 C32 26.9(4) . .
O7 Eu2 C32 114.1(4) . .
O6 Eu2 C32 72.5(5) . .
O8 Eu2 C32 151.7(4) . .
C33 Eu2 C32 83.1(5) . .
O2 Eu2 C61 75.7(5) 2_665 .
O1 Eu2 C61 76.4(5) . .
O4 Eu2 C61 156.0(5) . .
O8 Eu2 C61 103.2(4) 2_665 .
O5 Eu2 C61 78.9(5) . .
O3 Eu2 C61 114.0(4) . .
O7 Eu2 C61 25.8(4) . .
O6 Eu2 C61 126.2(5) . .
O8 Eu2 C61 24.8(4) . .
C33 Eu2 C61 102.3(5) . .
C32 Eu2 C61 138.5(5) . .
O21 Mn1 O22 88.8(7) . .
O21 Mn1 O18 175.4(8) . .
O22 Mn1 O18 89.6(7) . .
O21 Mn1 O19 93.5(7) . .
O22 Mn1 O19 173.3(7) . .
O18 Mn1 O19 88.6(7) . .
O21 Mn1 O17 83.8(6) . .
O22 Mn1 O17 104.9(6) . .
O18 Mn1 O17 92.5(6) . .
O19 Mn1 O17 81.6(6) . .
O21 Mn1 O20 86.7(7) . .
O22 Mn1 O20 85.6(6) . .
O18 Mn1 O20 97.5(7) . .
O19 Mn1 O20 88.2(6) . .
O17 Mn1 O20 165.6(6) . .
C41 N1 N2 108.5(15) . .
C40 N2 N1 106.4(15) . .
C41 N3 C40 107.8(16) . .
C41 N3 N4 126.2(16) . .
C40 N3 N4 125.6(16) . .
N3 N4 H4A 109.2 . .
N3 N4 H4B 109.0 . .
H4A N4 H4B 109.5 . .
C56 N5 N6 107.1(15) . .
C57 N6 N5 109.7(14) . .
C57 N7 C56 107.9(14) . .
C57 N7 N8 126.5(15) . .
C56 N7 N8 124.7(14) . .
N7 N8 H8B 109.0 . .
N7 N8 H8A 109.1 . .
H8B N8 H8A 109.5 . .
C9 N9 N10 109.2(14) . .
C8 N10 N9 107.1(15) . .
N12 N11 C9 126.9(16) . .
N12 N11 C8 126.4(14) . .
C9 N11 C8 105.4(14) . .
N11 N12 H12A 109.2 . .
N11 N12 H12B 109.1 . .
H12A N12 H12B 109.5 . .
C24 N13 N14 108.2(14) . .
C25 N14 N13 107.2(15) . .
C25 N15 C24 107.0(15) . .
C25 N15 N16 127.0(16) . .
C24 N15 N16 124.7(15) . .
N15 N16 H16A 109.4 . .
N15 N16 H16B 108.8 . .
H16A N16 H16B 109.5 . .
C1 O1 Eu2 130.2(12) . .
C1 O2 Eu2 143.4(13) . 2_665
C32 O3 Eu2 92.4(10) . .
C32 O4 Eu2 96.9(11) . .
C33 O5 Eu2 93.4(11) . .
C33 O6 Eu2 90.5(11) . .
C61 O7 Eu2 97.0(10) . .
C61 O8 Eu2 166.9(12) . 2_665
C61 O8 Eu2 90.1(11) . .
Eu2 O8 Eu2 101.4(4) 2_665 .
C49 O9 Eu1 131.4(11) . .
C49 O10 Eu1 146.0(13) . 2_666
C48 O11 Eu1 102.6(11) . .
C48 O12 Eu1 175.8(13) . 2_666
C48 O12 Eu1 83.0(11) . .
Eu1 O12 Eu1 101.1(4) 2_666 .
C17 O13 Eu1 94.2(11) . .
C17 O14 Eu1 90.3(10) . .
C16 O15 Eu1 89.2(11) . .
C16 O16 Eu1 95.6(12) . .
Mn1 O17 H17A 137.6 . .
Mn1 O17 H17B 117.0 . .
H17A O17 H17B 105.3 . .
Mn1 O18 H18A 118.8 . .
Mn1 O18 H18B 133.7 . .
H18A O18 H18B 104.3 . .
Mn1 O19 H19A 118.0 . .
Mn1 O19 H19B 127.8 . .
H19A O19 H19B 103.7 . .
Mn1 O20 H20A 134.9 . .
Mn1 O20 H2OB 109.1 . .
H20A O20 H2OB 107.0 . .
Mn1 O21 H21A 123.1 . .
Mn1 O21 H21B 130.8 . .
H21A O21 H21B 105.6 . .
Mn1 O22 H22A 120.2 . .
Mn1 O22 H22B 130.6 . .
H22A O22 H22B 107.7 . .

loop_
_geom_bond_atom_site_label_1
_geom_bond_atom_site_label_2
_geom_bond_distance
_geom_bond_site_symmetry_2
C1 O1 1.25(2) .
C1 O2 1.27(2) .
C1 C2 1.41(3) .
C2 C3 1.29(3) .
C2 C7 1.51(2) .
C3 C4 1.46(3) .
C3 H3 0.9300 .
C4 C5 1.33(3) .
C4 H4 0.9300 .
C5 C6 1.41(3) .
C5 H5 0.9300 .
C6 C7 1.38(2) .
C6 C8 1.47(2) .
C7 H7 0.9300 .
C8 N10 1.31(2) .
C8 N11 1.39(2) .
C9 N9 1.30(2) .
C9 N11 1.37(2) .
C9 C10 1.45(2) .
C10 C15 1.41(2) .
C10 C11 1.42(3) .
C11 C12 1.42(3) .
C11 H11 0.9300 .
C12 C13 1.376(10) .
C12 H12 0.9300 .
C13 C14 1.385(10) .
C13 H13 0.9300 .
C14 C15 1.41(2) .
C14 C16 1.57(3) .
C15 H15 0.9300 .
C16 O16 1.20(2) .
C16 O15 1.27(2) .
C16 Eu1 2.84(2) .
C17 O13 1.24(2) .
C17 O14 1.24(2) .
C17 C18 1.52(2) .
C17 Eu1 2.811(16) .
C18 C19 1.366(10) .
C18 C23 1.38(2) .
C19 C20 1.375(10) .
C19 H19 0.9300 .
C20 C21 1.36(3) .
C20 H20 0.9300 .
C21 C22 1.39(3) .
C21 H21 0.9300 .
C22 C23 1.39(3) .
C22 C24 1.45(3) .
C23 H23 0.9300 .
C24 N13 1.31(2) .
C24 N15 1.39(2) .
C25 N14 1.33(2) .
C25 N15 1.33(2) .
C25 C26 1.48(2) .
C26 C31 1.39(2) .
C26 C27 1.39(2) .
C27 C28 1.37(3) .
C27 H27 0.9300 .
C28 C29 1.368(10) .
C28 H28 0.9300 .
C29 C30 1.382(10) .
C29 H29 0.9300 .
C30 C31 1.43(2) .
C30 C32 1.50(2) .
C31 H31 0.9300 .
C32 O4 1.25(2) .
C32 O3 1.30(2) .
C32 Eu2 2.862(17) .
C33 O6 1.25(2) .
C33 O5 1.27(2) .
C33 C34 1.47(3) .
C33 Eu2 2.832(18) .
C34 C39 1.38(3) .
C34 C35 1.44(3) .
C35 C36 1.34(3) .
C35 H35 0.9300 .
C36 C37 1.43(4) .
C36 H36 0.9300 .
C37 C38 1.35(3) .
C37 H37 0.9300 .
C38 C39 1.39(3) .
C38 C40 1.49(3) .
C39 H39 0.9300 .
C40 N2 1.33(2) .
C40 N3 1.35(2) .
C41 N3 1.35(2) .
C41 N1 1.35(2) .
C41 C42 1.45(2) .
C42 C43 1.39(3) .
C42 C47 1.39(2) .
C43 C44 1.37(3) .
C43 H43 0.9300 .
C44 C45 1.40(3) .
C44 H44 0.9300 .
C45 C46 1.37(3) .
C45 H45 0.9300 .
C46 C47 1.40(2) .
C46 C48 1.50(2) .
C47 H47 0.9300 .
C48 O12 1.25(2) .
C48 O11 1.26(2) .
C48 Eu1 3.012(18) .
C49 O10 1.24(2) .
C49 O9 1.32(2) .
C49 C50 1.45(2) .
C50 C51 1.36(3) .
C50 C55 1.41(2) .
C51 C52 1.37(3) .
C51 H51 0.9300 .
C52 C53 1.43(3) .
C52 H52 0.9300 .
C53 C54 1.35(3) .
C53 H53 0.9300 .
C54 C55 1.42(2) .
C54 C56 1.44(2) .
C55 H55 0.9300 .
C56 N5 1.34(2) .
C56 N7 1.40(2) .
C57 N6 1.29(2) .
C57 N7 1.34(2) .
C57 C58 1.48(2) .
C58 C59 1.36(3) .
C58 C64 1.42(3) .
C59 C60 1.40(2) .
C59 H59 0.9300 .
C60 C62 1.39(3) .
C60 C61 1.47(2) .
C61 O8 1.24(2) .
C61 O7 1.30(2) .
C61 Eu2 2.969(17) .
C62 C63 1.38(3) .
C62 H62 0.9300 .
C63 C64 1.40(3) .
C63 H63 0.9300 .
C64 H64 0.9300 .
Eu1 O10 2.354(14) 2_666
Eu1 O12 2.363(13) 2_666
Eu1 O9 2.396(12) .
Eu1 O13 2.434(14) .
Eu1 O16 2.462(13) .
Eu1 O11 2.476(12) .
Eu1 O14 2.513(13) .
Eu1 O15 2.563(11) .
Eu1 O12 2.895(14) .
Eu2 O2 2.348(14) 2_665
Eu2 O1 2.391(13) .
Eu2 O4 2.429(13) .
Eu2 O8 2.431(12) 2_665
Eu2 O5 2.456(13) .
Eu2 O3 2.498(13) .
Eu2 O7 2.514(13) .
Eu2 O6 2.528(13) .
Eu2 O8 2.694(13) .
Mn1 O21 2.096(18) .
Mn1 O22 2.143(16) .
Mn1 O18 2.163(18) .
Mn1 O19 2.174(16) .
Mn1 O17 2.203(14) .
Mn1 O20 2.290(17) .
N1 N2 1.37(2) .
N3 N4 1.37(2) .
N4 H4A 0.8900 .
N4 H4B 0.8900 .
N5 N6 1.39(2) .
N7 N8 1.44(2) .
N8 H8B 0.8900 .
N8 H8A 0.8900 .
N9 N10 1.38(2) .
N11 N12 1.36(2) .
N12 H12A 0.8900 .
N12 H12B 0.8900 .
N13 N14 1.38(2) .
N15 N16 1.40(2) .
N16 H16A 0.8900 .
N16 H16B 0.8900 .
O2 Eu2 2.348(14) 2_665
O8 Eu2 2.431(12) 2_665
O10 Eu1 2.354(14) 2_666
O12 Eu1 2.363(13) 2_666
O17 H17A 0.8708 .
O17 H17B 0.8554 .
O18 H18A 0.8856 .
O18 H18B 0.8527 .
O19 H19A 0.8734 .
O19 H19B 0.8724 .
O20 H20A 0.8631 .
O20 H2OB 0.8449 .
O21 H21A 0.8502 .
O21 H21B 0.8727 .
O22 H22A 0.8500 .
O22 H22B 0.8500 .

loop_
_geom_hbond_atom_site_label_D
_geom_hbond_atom_site_label_H
_geom_hbond_atom_site_label_A
_geom_hbond_distance_DH
_geom_hbond_distance_HA
_geom_hbond_distance_DA
_geom_hbond_angle_DHA
_geom_hbond_site_symmetry_A
O22 H22B N9 0.85 2.70 3.38(2) 138.6 1_565
O22 H22B N10 0.85 1.97 2.71(2) 145.0 1_565
O22 H22B N8 0.85 2.68 3.26(2) 126.5 .
O22 H22A O5 0.85 2.35 3.08(2) 143.7 .
O21 H21A O3 0.85 1.85 2.69(2) 166.7 .
O20 H20A N2 0.86 2.45 2.97(2) 119.7 1_545
O20 H2OB O7 0.84 2.40 3.04(2) 133.0 .
O19 H19A O13 0.87 2.29 3.15(2) 168.3 .
O19 H19A O15 0.87 2.62 2.92(2) 101.5 .
O17 H17B N4 0.86 2.43 3.17(2) 145.0 .
O17 H17A O11 0.87 1.88 2.699(19) 156.8 .
N16 H16B O19 0.89 2.41 3.24(3) 154.5 .
N12 H12B O20 0.89 2.36 3.25(3) 174.5 .

loop_
_geom_torsion_atom_site_label_1
_geom_torsion_atom_site_label_2
_geom_torsion_atom_site_label_3
_geom_torsion_atom_site_label_4
_geom_torsion
_geom_torsion_site_symmetry_1
_geom_torsion_site_symmetry_4
O1 C1 C2 C3 -166(2) . .
O2 C1 C2 C3 11(3) . .
O1 C1 C2 C7 20(3) . .
O2 C1 C2 C7 -161.7(16) . .
C1 C2 C3 C4 177(2) . .
C7 C2 C3 C4 -10(3) . .
C2 C3 C4 C5 10(4) . .
C3 C4 C5 C6 -2(4) . .
C4 C5 C6 C7 -5(3) . .
C4 C5 C6 C8 176(2) . .
C5 C6 C7 C2 4(3) . .
C8 C6 C7 C2 -176.3(16) . .
C3 C2 C7 C6 3(3) . .
C1 C2 C7 C6 177.0(17) . .
C7 C6 C8 N10 -139.8(19) . .
C5 C6 C8 N10 40(3) . .
C7 C6 C8 N11 43(3) . .
C5 C6 C8 N11 -138(2) . .
N9 C9 C10 C15 134(2) . .
N11 C9 C10 C15 -44(3) . .
N9 C9 C10 C11 -41(3) . .
N11 C9 C10 C11 141.1(18) . .
C15 C10 C11 C12 -1(3) . .
C9 C10 C11 C12 174.1(18) . .
C10 C11 C12 C13 1(3) . .
C11 C12 C13 C14 0(3) . .
C12 C13 C14 C15 -2(3) . .
C12 C13 C14 C16 -178.2(18) . .
C11 C10 C15 C14 0(3) . .
C9 C10 C15 C14 -174.8(17) . .
C13 C14 C15 C10 2(3) . .
C16 C14 C15 C10 178.2(16) . .
C13 C14 C16 O16 0(3) . .
C15 C14 C16 O16 -176.8(17) . .
C13 C14 C16 O15 -176.2(19) . .
C15 C14 C16 O15 7(3) . .
C13 C14 C16 Eu1 28(19) . .
C15 C14 C16 Eu1 -149(17) . .
O13 C17 C18 C19 160.0(19) . .
O14 C17 C18 C19 -18(3) . .
Eu1 C17 C18 C19 89(9) . .
O13 C17 C18 C23 -22(2) . .
O14 C17 C18 C23 159.2(17) . .
Eu1 C17 C18 C23 -94(9) . .
C23 C18 C19 C20 4(3) . .
C17 C18 C19 C20 -179(2) . .
C18 C19 C20 C21 -5(4) . .
C19 C20 C21 C22 1(4) . .
C20 C21 C22 C23 3(4) . .
C20 C21 C22 C24 -177(2) . .
C19 C18 C23 C22 0(3) . .
C17 C18 C23 C22 -177.3(17) . .
C21 C22 C23 C18 -4(3) . .
C24 C22 C23 C18 176.4(18) . .
C23 C22 C24 N13 136(2) . .
C21 C22 C24 N13 -44(3) . .
C23 C22 C24 N15 -44(3) . .
C21 C22 C24 N15 136(2) . .
N14 C25 C26 C31 -138.0(19) . .
N15 C25 C26 C31 42(3) . .
N14 C25 C26 C27 39(3) . .
N15 C25 C26 C27 -141.5(19) . .
C31 C26 C27 C28 2(3) . .
C25 C26 C27 C28 -174.6(17) . .
C26 C27 C28 C29 -1(3) . .
C27 C28 C29 C30 1(3) . .
C28 C29 C30 C31 -2(3) . .
C28 C29 C30 C32 -178.8(17) . .
C27 C26 C31 C30 -3(3) . .
C25 C26 C31 C30 173.6(16) . .
C29 C30 C31 C26 3(3) . .
C32 C30 C31 C26 -179.9(15) . .
C29 C30 C32 O4 -4(3) . .
C31 C30 C32 O4 178.9(16) . .
C29 C30 C32 O3 178.3(17) . .
C31 C30 C32 O3 2(2) . .
C29 C30 C32 Eu2 -67(11) . .
C31 C30 C32 Eu2 116(10) . .
O6 C33 C34 C39 -155.1(18) . .
O5 C33 C34 C39 25(3) . .
Eu2 C33 C34 C39 93(10) . .
O6 C33 C34 C35 27(3) . .
O5 C33 C34 C35 -153.2(19) . .
Eu2 C33 C34 C35 -85(11) . .
C39 C34 C35 C36 -1(3) . .
C33 C34 C35 C36 177(2) . .
C34 C35 C36 C37 4(4) . .
C35 C36 C37 C38 -3(4) . .
C36 C37 C38 C39 1(4) . .
C36 C37 C38 C40 -178(2) . .
C35 C34 C39 C38 -2(3) . .
C33 C34 C39 C38 180.0(18) . .
C37 C38 C39 C34 2(3) . .
C40 C38 C39 C34 -179.0(18) . .
C37 C38 C40 N2 39(3) . .
C39 C38 C40 N2 -140(2) . .
C37 C38 C40 N3 -138(2) . .
C39 C38 C40 N3 43(3) . .
N3 C41 C42 C43 141(2) . .
N1 C41 C42 C43 -44(3) . .
N3 C41 C42 C47 -43(3) . .
N1 C41 C42 C47 132.2(19) . .
C47 C42 C43 C44 -4(3) . .
C41 C42 C43 C44 172.5(19) . .
C42 C43 C44 C45 1(3) . .
C43 C44 C45 C46 -1(3) . .
C44 C45 C46 C47 3(3) . .
C44 C45 C46 C48 -179.9(18) . .
C43 C42 C47 C46 7(3) . .
C41 C42 C47 C46 -169.9(17) . .
C45 C46 C47 C42 -7(3) . .
C48 C46 C47 C42 176.7(16) . .
C45 C46 C48 O12 25(3) . .
C47 C46 C48 O12 -158.4(17) . .
C45 C46 C48 O11 -154.3(18) . .
C47 C46 C48 O11 22(2) . .
C45 C46 C48 Eu1 -94(3) . .
C47 C46 C48 Eu1 83(4) . .
O10 C49 C50 C51 -15(3) . .
O9 C49 C50 C51 167.4(17) . .
O10 C49 C50 C55 165.6(17) . .
O9 C49 C50 C55 -12(2) . .
C55 C50 C51 C52 2(3) . .
C49 C50 C51 C52 -178(2) . .
C50 C51 C52 C53 -4(4) . .
C51 C52 C53 C54 0(4) . .
C52 C53 C54 C55 5(3) . .
C52 C53 C54 C56 179(2) . .
C51 C50 C55 C54 3(3) . .
C49 C50 C55 C54 -177.2(16) . .
C53 C54 C55 C50 -6(3) . .
C56 C54 C55 C50 179.9(16) . .
C53 C54 C56 N5 -35(3) . .
C55 C54 C56 N5 138.7(19) . .
C53 C54 C56 N7 144(2) . .
C55 C54 C56 N7 -42(3) . .
N6 C57 C58 C59 -132(2) . .
N7 C57 C58 C59 45(3) . .
N6 C57 C58 C64 41(3) . .
N7 C57 C58 C64 -141(2) . .
C64 C58 C59 C60 -3(3) . .
C57 C58 C59 C60 171.1(18) . .
C58 C59 C60 C62 1(3) . .
C58 C59 C60 C61 -174.9(17) . .
C62 C60 C61 O8 -12(3) . .
C59 C60 C61 O8 163.6(17) . .
C62 C60 C61 O7 161.6(17) . .
C59 C60 C61 O7 -23(3) . .
C62 C60 C61 Eu2 88(3) . .
C59 C60 C61 Eu2 -96(3) . .
C59 C60 C62 C63 0(3) . .
C61 C60 C62 C63 176.2(18) . .
C60 C62 C63 C64 0(3) . .
C62 C63 C64 C58 -3(3) . .
C59 C58 C64 C63 4(3) . .
C57 C58 C64 C63 -170.8(19) . .
O13 C17 Eu1 O10 -102.6(12) . 2_666
O14 C17 Eu1 O10 83.0(11) . 2_666
C18 C17 Eu1 O10 -28(9) . 2_666
O13 C17 Eu1 O12 -158.0(10) . 2_666
O14 C17 Eu1 O12 27.6(13) . 2_666
C18 C17 Eu1 O12 -83(9) . 2_666
O13 C17 Eu1 O9 50.5(15) . .
O14 C17 Eu1 O9 -123.9(11) . .
C18 C17 Eu1 O9 126(9) . .
O14 C17 Eu1 O13 -174.4(18) . .
C18 C17 Eu1 O13 75(9) . .
O13 C17 Eu1 O16 124.7(11) . .
O14 C17 Eu1 O16 -49.7(11) . .
C18 C17 Eu1 O16 -160(9) . .
O13 C17 Eu1 O11 -16.1(11) . .
O14 C17 Eu1 O11 169.5(10) . .
C18 C17 Eu1 O11 59(9) . .
O13 C17 Eu1 O14 174.4(18) . .
C18 C17 Eu1 O14 -110(9) . .
O13 C17 Eu1 O15 75.4(11) . .
O14 C17 Eu1 O15 -99.1(11) . .
C18 C17 Eu1 O15 150(9) . .
O13 C17 Eu1 C16 101.7(12) . .
O14 C17 Eu1 C16 -72.8(11) . .
C18 C17 Eu1 C16 177(9) . .
O13 C17 Eu1 O12 -57.4(12) . .
O14 C17 Eu1 O12 128.1(10) . .
C18 C17 Eu1 O12 18(9) . .
O13 C17 Eu1 C48 -37.6(12) . .
O14 C17 Eu1 C48 148.0(10) . .
C18 C17 Eu1 C48 37(9) . .
O16 C16 Eu1 O10 66.2(16) . 2_666
O15 C16 Eu1 O10 -119.5(11) . 2_666
C14 C16 Eu1 O10 37(19) . 2_666
O16 C16 Eu1 O12 -15.6(13) . 2_666
O15 C16 Eu1 O12 158.7(10) . 2_666
C14 C16 Eu1 O12 -44(18) . 2_666
O16 C16 Eu1 O9 -91.9(12) . .
O15 C16 Eu1 O9 82.4(10) . .
C14 C16 Eu1 O9 -121(18) . .
O16 C16 Eu1 O13 136.9(12) . .
O15 C16 Eu1 O13 -48.7(10) . .
C14 C16 Eu1 O13 108(18) . .
O15 C16 Eu1 O16 174.4(19) . .
C14 C16 Eu1 O16 -29(18) . .
O16 C16 Eu1 O11 -158.9(11) . .
O15 C16 Eu1 O11 15.5(12) . .
C14 C16 Eu1 O11 172(18) . .
O16 C16 Eu1 O14 85.5(12) . .
O15 C16 Eu1 O14 -100.1(11) . .
C14 C16 Eu1 O14 57(18) . .
O16 C16 Eu1 O15 -174.4(19) . .
C14 C16 Eu1 O15 157(19) . .
O16 C16 Eu1 C17 111.5(12) . .
O15 C16 Eu1 C17 -74.2(10) . .
C14 C16 Eu1 C17 83(18) . .
O16 C16 Eu1 O12 -105.8(13) . .
O15 C16 Eu1 O12 68.5(14) . .
C14 C16 Eu1 O12 -135(18) . .
O16 C16 Eu1 C48 -144.9(11) . .
O15 C16 Eu1 C48 29.4(15) . .
C14 C16 Eu1 C48 -174(18) . .
O12 C48 Eu1 O10 -68.2(10) . 2_666
O11 C48 Eu1 O10 130.8(12) . 2_666
C46 C48 Eu1 O10 58(3) . 2_666
O12 C48 Eu1 O12 0.3(13) . 2_666
O11 C48 Eu1 O12 -160.7(11) . 2_666
C46 C48 Eu1 O12 127(3) . 2_666
O12 C48 Eu1 O9 75.7(10) . .
O11 C48 Eu1 O9 -85.3(11) . .
C46 C48 Eu1 O9 -158(3) . .
O12 C48 Eu1 O13 -150.9(11) . .
O11 C48 Eu1 O13 48.1(11) . .
C46 C48 Eu1 O13 -24(3) . .
O12 C48 Eu1 O16 93.0(14) . .
O11 C48 Eu1 O16 -68.0(17) . .
C46 C48 Eu1 O16 -141(3) . .
O12 C48 Eu1 O11 161.0(18) . .
C46 C48 Eu1 O11 -73(3) . .
O12 C48 Eu1 O14 -118.3(10) . .
O11 C48 Eu1 O14 80.7(12) . .
C46 C48 Eu1 O14 8(3) . .
O12 C48 Eu1 O15 143.6(9) . .
O11 C48 Eu1 O15 -17.4(12) . .
C46 C48 Eu1 O15 -90(3) . .
O12 C48 Eu1 C17 -135.3(10) . .
O11 C48 Eu1 C17 63.8(12) . .
C46 C48 Eu1 C17 -9(3) . .
O12 C48 Eu1 C16 129.5(11) . .
O11 C48 Eu1 C16 -31.5(15) . .
C46 C48 Eu1 C16 -104(3) . .
O11 C48 Eu1 O12 -161.0(18) . .
C46 C48 Eu1 O12 126(4) . .
O6 C33 Eu2 O2 -87.6(11) . 2_665
O5 C33 Eu2 O2 99.4(11) . 2_665
C34 C33 Eu2 O2 28(10) . 2_665
O6 C33 Eu2 O1 118.2(12) . .
O5 C33 Eu2 O1 -54.7(15) . .
C34 C33 Eu2 O1 -126(10) . .
O6 C33 Eu2 O4 40.5(11) . .
O5 C33 Eu2 O4 -132.4(10) . .
C34 C33 Eu2 O4 156(10) . .
O6 C33 Eu2 O8 -38.4(13) . 2_665
O5 C33 Eu2 O8 148.7(9) . 2_665
C34 C33 Eu2 O8 77(10) . 2_665
O6 C33 Eu2 O5 172.9(17) . .
C34 C33 Eu2 O5 -72(10) . .
O6 C33 Eu2 O3 90.3(11) . .
O5 C33 Eu2 O3 -82.6(10) . .
C34 C33 Eu2 O3 -154(10) . .
O6 C33 Eu2 O7 178.0(10) . .
O5 C33 Eu2 O7 5.1(11) . .
C34 C33 Eu2 O7 -67(10) . .
O5 C33 Eu2 O6 -172.9(17) . .
C34 C33 Eu2 O6 115(11) . .
O6 C33 Eu2 O8 -136.7(10) . .
O5 C33 Eu2 O8 50.4(11) . .
C34 C33 Eu2 O8 -21(11) . .
O6 C33 Eu2 C32 64.0(10) . .
O5 C33 Eu2 C32 -108.9(11) . .
C34 C33 Eu2 C32 179(100) . .
O6 C33 Eu2 C61 -157.8(10) . .
O5 C33 Eu2 C61 29.3(11) . .
C34 C33 Eu2 C61 -42(10) . .
O4 C32 Eu2 O2 -65.8(14) . 2_665
O3 C32 Eu2 O2 118.4(11) . 2_665
C30 C32 Eu2 O2 0(11) . 2_665
O4 C32 Eu2 O1 91.9(11) . .
O3 C32 Eu2 O1 -83.8(10) . .
C30 C32 Eu2 O1 158(11) . .
O3 C32 Eu2 O4 -175.8(17) . .
C30 C32 Eu2 O4 66(10) . .
O4 C32 Eu2 O8 16.7(11) . 2_665
O3 C32 Eu2 O8 -159.1(10) . 2_665
C30 C32 Eu2 O8 83(10) . 2_665
O4 C32 Eu2 O5 -138.2(11) . .
O3 C32 Eu2 O5 46.0(10) . .
C30 C32 Eu2 O5 -72(10) . .
O4 C32 Eu2 O3 175.8(17) . .
C30 C32 Eu2 O3 -118(11) . .
O4 C32 Eu2 O7 157.1(10) . .
O3 C32 Eu2 O7 -18.7(11) . .
C30 C32 Eu2 O7 -137(10) . .
O4 C32 Eu2 O6 -88.4(11) . .
O3 C32 Eu2 O6 95.8(10) . .
C30 C32 Eu2 O6 -22(10) . .
O4 C32 Eu2 O8 108.6(12) . .
O3 C32 Eu2 O8 -67.2(14) . .
C30 C32 Eu2 O8 174(10) . .
O4 C32 Eu2 C33 -113.0(11) . .
O3 C32 Eu2 C33 71.2(10) . .
C30 C32 Eu2 C33 -47(10) . .
O4 C32 Eu2 C61 146.2(10) . .
O3 C32 Eu2 C61 -29.6(13) . .
C30 C32 Eu2 C61 -148(10) . .
O8 C61 Eu2 O2 63.4(10) . 2_665
O7 C61 Eu2 O2 -137.2(11) . 2_665
C60 C61 Eu2 O2 -49(3) . 2_665
O8 C61 Eu2 O1 -81.2(10) . .
O7 C61 Eu2 O1 78.2(10) . .
C60 C61 Eu2 O1 166(3) . .
O8 C61 Eu2 O4 -99.9(14) . .
O7 C61 Eu2 O4 59.6(16) . .
C60 C61 Eu2 O4 147(3) . .
O8 C61 Eu2 O8 -6.5(13) . 2_665
O7 C61 Eu2 O8 152.9(10) . 2_665
C60 C61 Eu2 O8 -119(3) . 2_665
O8 C61 Eu2 O5 143.3(11) . .
O7 C61 Eu2 O5 -57.3(10) . .
C60 C61 Eu2 O5 31(3) . .
O8 C61 Eu2 O3 -150.4(10) . .
O7 C61 Eu2 O3 9.1(12) . .
C60 C61 Eu2 O3 97(3) . .
O8 C61 Eu2 O7 -159.5(17) . .
C60 C61 Eu2 O7 88(3) . .
O8 C61 Eu2 O6 118.3(10) . .
O7 C61 Eu2 O6 -82.2(11) . .
C60 C61 Eu2 O6 6(3) . .
O7 C61 Eu2 O8 159.5(17) . .
C60 C61 Eu2 O8 -113(3) . .
O8 C61 Eu2 C33 130.3(10) . .
O7 C61 Eu2 C33 -70.2(11) . .
C60 C61 Eu2 C33 18(3) . .
O8 C61 Eu2 C32 -136.2(10) . .
O7 C61 Eu2 C32 23.2(14) . .
C60 C61 Eu2 C32 111(3) . .
N3 C41 N1 N2 -4(2) . .
C42 C41 N1 N2 -179.5(16) . .
N3 C40 N2 N1 -2(2) . .
C38 C40 N2 N1 -179.9(17) . .
C41 N1 N2 C40 4(2) . .
N1 C41 N3 C40 2(2) . .
C42 C41 N3 C40 177.8(18) . .
N1 C41 N3 N4 174.8(18) . .
C42 C41 N3 N4 -10(3) . .
N2 C40 N3 C41 0(2) . .
C38 C40 N3 C41 177.7(17) . .
N2 C40 N3 N4 -172.5(18) . .
C38 C40 N3 N4 5(3) . .
N7 C56 N5 N6 -4.0(19) . .
C54 C56 N5 N6 175.5(17) . .
N7 C57 N6 N5 1(2) . .
C58 C57 N6 N5 179.0(16) . .
C56 N5 N6 C57 2(2) . .
N6 C57 N7 C56 -3(2) . .
C58 C57 N7 C56 178.6(18) . .
N6 C57 N7 N8 -172.5(16) . .
C58 C57 N7 N8 9(3) . .
N5 C56 N7 C57 5(2) . .
C54 C56 N7 C57 -174.9(19) . .
N5 C56 N7 N8 174.0(16) . .
C54 C56 N7 N8 -5(3) . .
N11 C9 N9 N10 -2(2) . .
C10 C9 N9 N10 -179.7(16) . .
N11 C8 N10 N9 1.7(19) . .
C6 C8 N10 N9 -176.3(15) . .
C9 N9 N10 C8 0(2) . .
N9 C9 N11 N12 170.3(17) . .
C10 C9 N11 N12 -12(3) . .
N9 C9 N11 C8 2.6(19) . .
C10 C9 N11 C8 -179.3(17) . .
N10 C8 N11 N12 -170.5(17) . .
C6 C8 N11 N12 7(3) . .
N10 C8 N11 C9 -2.6(19) . .
C6 C8 N11 C9 175.3(17) . .
N15 C24 N13 N14 0(2) . .
C22 C24 N13 N14 179.9(18) . .
N15 C25 N14 N13 0(2) . .
C26 C25 N14 N13 -179.7(16) . .
C24 N13 N14 C25 0(2) . .
N14 C25 N15 C24 0(2) . .
C26 C25 N15 C24 179.8(17) . .
N14 C25 N15 N16 -168.3(18) . .
C26 C25 N15 N16 12(3) . .
N13 C24 N15 C25 0(2) . .
C22 C24 N15 C25 -179.7(18) . .
N13 C24 N15 N16 168.4(18) . .
C22 C24 N15 N16 -11(3) . .
O2 C1 O1 Eu2 9(3) . .
C2 C1 O1 Eu2 -173.4(13) . .
O2 Eu2 O1 C1 15.6(19) 2_665 .
O4 Eu2 O1 C1 -119.2(16) . .
O8 Eu2 O1 C1 -38.4(16) 2_665 .
O5 Eu2 O1 C1 131.3(15) . .
O3 Eu2 O1 C1 -172.7(17) . .
O7 Eu2 O1 C1 94.9(16) . .
O6 Eu2 O1 C1 -145.9(15) . .
O8 Eu2 O1 C1 42.9(16) . .
C33 Eu2 O1 C1 159.6(15) . .
C32 Eu2 O1 C1 -145.2(17) . .
C61 Eu2 O1 C1 68.4(16) . .
O1 C1 O2 Eu2 -35(3) . 2_665
C2 C1 O2 Eu2 147.3(17) . 2_665
O4 C32 O3 Eu2 -4.0(16) . .
C30 C32 O3 Eu2 173.3(14) . .
O2 Eu2 O3 C32 -100.3(12) 2_665 .
O1 Eu2 O3 C32 90.4(10) . .
O4 Eu2 O3 C32 2.3(9) . .
O8 Eu2 O3 C32 26.4(12) 2_665 .
O5 Eu2 O3 C32 -131.4(11) . .
O7 Eu2 O3 C32 163.0(10) . .
O6 Eu2 O3 C32 -76.8(10) . .
O8 Eu2 O3 C32 142.2(9) . .
C33 Eu2 O3 C32 -103.8(11) . .
C61 Eu2 O3 C32 159.0(10) . .
O3 C32 O4 Eu2 4.2(17) . .
C30 C32 O4 Eu2 -173.3(13) . .
O2 Eu2 O4 C32 135.5(10) 2_665 .
O1 Eu2 O4 C32 -83.4(11) . .
O8 Eu2 O4 C32 -163.5(11) 2_665 .
O5 Eu2 O4 C32 45.5(11) . .
O3 Eu2 O4 C32 -2.4(10) . .
O7 Eu2 O4 C32 -31.5(14) . .
O6 Eu2 O4 C32 83.7(11) . .
O8 Eu2 O4 C32 -118.7(11) . .
C33 Eu2 O4 C32 66.2(11) . .
C61 Eu2 O4 C32 -65.0(16) . .
O6 C33 O5 Eu2 -7.5(18) . .
C34 C33 O5 Eu2 172.3(14) . .
O2 Eu2 O5 C33 -73.2(11) 2_665 .
O1 Eu2 O5 C33 147.3(10) . .
O4 Eu2 O5 C33 52.0(11) . .
O8 Eu2 O5 C33 -53.4(15) 2_665 .
O3 Eu2 O5 C33 89.9(11) . .
O7 Eu2 O5 C33 -174.4(12) . .
O6 Eu2 O5 C33 3.9(10) . .
O8 Eu2 O5 C33 -136.1(10) . .
C32 Eu2 O5 C33 70.1(11) . .
C61 Eu2 O5 C33 -150.8(11) . .
O5 C33 O6 Eu2 7.3(18) . .
C34 C33 O6 Eu2 -172.5(15) . .
O2 Eu2 O6 C33 83.6(11) 2_665 .
O1 Eu2 O6 C33 -110.0(13) . .
O4 Eu2 O6 C33 -137.5(11) . .
O8 Eu2 O6 C33 150.0(10) 2_665 .
O5 Eu2 O6 C33 -4.0(10) . .
O3 Eu2 O6 C33 -83.1(11) . .
O7 Eu2 O6 C33 -2.3(12) . .
O8 Eu2 O6 C33 58.2(12) . .
C32 Eu2 O6 C33 -110.7(11) . .
C61 Eu2 O6 C33 27.3(12) . .
O8 C61 O7 Eu2 21.4(17) . .
C60 C61 O7 Eu2 -152.5(14) . .
O2 Eu2 O7 C61 41.4(11) 2_665 .
O1 Eu2 O7 C61 -94.6(11) . .
O4 Eu2 O7 C61 -149.0(10) . .
O8 Eu2 O7 C61 -33.1(12) 2_665 .
O5 Eu2 O7 C61 115.5(11) . .
O3 Eu2 O7 C61 -171.7(11) . .
O6 Eu2 O7 C61 114.0(10) . .
O8 Eu2 O7 C61 -11.1(9) . .
C33 Eu2 O7 C61 113.0(11) . .
C32 Eu2 O7 C61 -163.4(10) . .
O7 C61 O8 Eu2 131(5) . 2_665
C60 C61 O8 Eu2 -55(6) . 2_665
Eu2 C61 O8 Eu2 151(6) . 2_665
O7 C61 O8 Eu2 -19.7(16) . .
C60 C61 O8 Eu2 154.0(15) . .
O2 Eu2 O8 C61 -108.6(11) 2_665 .
O1 Eu2 O8 C61 92.2(11) . .
O4 Eu2 O8 C61 128.6(11) . .
O8 Eu2 O8 C61 173.5(13) 2_665 .
O5 Eu2 O8 C61 -36.5(11) . .
O3 Eu2 O8 C61 39.3(12) . .
O7 Eu2 O8 C61 11.6(10) . .
O6 Eu2 O8 C61 -82.0(11) . .
C33 Eu2 O8 C61 -56.9(11) . .
C32 Eu2 O8 C61 75.2(14) . .
O2 Eu2 O8 Eu2 77.9(5) 2_665 2_665
O1 Eu2 O8 Eu2 -81.4(5) . 2_665
O4 Eu2 O8 Eu2 -45.0(9) . 2_665
O8 Eu2 O8 Eu2 0.0 2_665 2_665
O5 Eu2 O8 Eu2 150.0(4) . 2_665
O3 Eu2 O8 Eu2 -134.2(5) . 2_665
O7 Eu2 O8 Eu2 -162.0(7) . 2_665
O6 Eu2 O8 Eu2 104.5(6) . 2_665
C33 Eu2 O8 Eu2 129.5(5) . 2_665
C32 Eu2 O8 Eu2 -98.3(9) . 2_665
C61 Eu2 O8 Eu2 -173.5(13) . 2_665
O10 C49 O9 Eu1 -6(2) . .
C50 C49 O9 Eu1 171.4(11) . .
O10 Eu1 O9 C49 -20.8(16) 2_666 .
O12 Eu1 O9 C49 37.4(14) 2_666 .
O13 Eu1 O9 C49 -139.0(14) . .
O16 Eu1 O9 C49 117.8(14) . .
O11 Eu1 O9 C49 -94.0(14) . .
O14 Eu1 O9 C49 137.4(14) . .
O15 Eu1 O9 C49 170.1(15) . .
C17 Eu1 O9 C49 -165.2(13) . .
C16 Eu1 O9 C49 143.0(15) . .
O12 Eu1 O9 C49 -44.3(14) . .
C48 Eu1 O9 C49 -69.2(14) . .
O9 C49 O10 Eu1 41(3) . 2_666
C50 C49 O10 Eu1 -136.3(18) . 2_666
O12 C48 O11 Eu1 -22(2) . .
C46 C48 O11 Eu1 157.4(13) . .
O10 Eu1 O11 C48 -45.8(11) 2_666 .
O12 Eu1 O11 C48 23.4(13) 2_666 .
O9 Eu1 O11 C48 88.6(11) . .
O13 Eu1 O11 C48 -127.2(12) . .
O16 Eu1 O11 C48 143.7(11) . .
O14 Eu1 O11 C48 -114.4(11) . .
O15 Eu1 O11 C48 164.3(11) . .
C17 Eu1 O11 C48 -119.7(11) . .
C16 Eu1 O11 C48 157.5(11) . .
O12 Eu1 O11 C48 10.5(10) . .
O11 C48 O12 Eu1 -158(16) . 2_666
C46 C48 O12 Eu1 23(18) . 2_666
Eu1 C48 O12 Eu1 -176(17) . 2_666
O11 C48 O12 Eu1 18.2(17) . .
C46 C48 O12 Eu1 -161.0(15) . .
O10 Eu1 O12 C48 102.0(11) 2_666 .
O12 Eu1 O12 C48 -179.7(13) 2_666 .
O9 Eu1 O12 C48 -97.3(11) . .
O13 Eu1 O12 C48 30.1(11) . .
O16 Eu1 O12 C48 -131.4(11) . .
O11 Eu1 O12 C48 -10.3(10) . .
O14 Eu1 O12 C48 81.7(11) . .
O15 Eu1 O12 C48 -47.9(12) . .
C17 Eu1 O12 C48 52.6(11) . .
C16 Eu1 O12 C48 -82.9(14) . .
O10 Eu1 O12 Eu1 -78.3(5) 2_666 2_666
O12 Eu1 O12 Eu1 0.0 2_666 2_666
O9 Eu1 O12 Eu1 82.4(5) . 2_666
O13 Eu1 O12 Eu1 -150.2(5) . 2_666
O16 Eu1 O12 Eu1 48.3(9) . 2_666
O11 Eu1 O12 Eu1 169.4(8) . 2_666
O14 Eu1 O12 Eu1 -98.6(6) . 2_666
O15 Eu1 O12 Eu1 131.8(5) . 2_666
C17 Eu1 O12 Eu1 -127.7(5) . 2_666
C16 Eu1 O12 Eu1 96.8(9) . 2_666
C48 Eu1 O12 Eu1 179.7(13) . 2_666
O14 C17 O13 Eu1 5.9(19) . .
C18 C17 O13 Eu1 -172.4(13) . .
O10 Eu1 O13 C17 71.8(11) 2_666 .
O12 Eu1 O13 C17 37.3(17) 2_666 .
O9 Eu1 O13 C17 -149.9(10) . .
O16 Eu1 O13 C17 -58.7(12) . .
O11 Eu1 O13 C17 162.7(12) . .
O14 Eu1 O13 C17 -3.1(10) . .
O15 Eu1 O13 C17 -96.9(11) . .
C16 Eu1 O13 C17 -76.1(12) . .
O12 Eu1 O13 C17 131.6(11) . .
C48 Eu1 O13 C17 143.6(11) . .
O13 C17 O14 Eu1 -5.7(18) . .
C18 C17 O14 Eu1 172.6(14) . .
O10 Eu1 O14 C17 -89.1(11) 2_666 .
O12 Eu1 O14 C17 -157.9(10) 2_666 .
O9 Eu1 O14 C17 107.8(13) . .
O13 Eu1 O14 C17 3.1(10) . .
O16 Eu1 O14 C17 127.8(11) . .
O11 Eu1 O14 C17 -12.1(12) . .
O15 Eu1 O14 C17 75.7(10) . .
C16 Eu1 O14 C17 102.1(11) . .
O12 Eu1 O14 C17 -70.0(12) . .
C48 Eu1 O14 C17 -39.5(12) . .
O16 C16 O15 Eu1 6(2) . .
C14 C16 O15 Eu1 -178.2(16) . .
O10 Eu1 O15 C16 104.6(13) 2_666 .
O12 Eu1 O15 C16 -26.4(12) 2_666 .
O9 Eu1 O15 C16 -91.8(11) . .
O13 Eu1 O15 C16 127.4(11) . .
O16 Eu1 O15 C16 -3.0(10) . .
O11 Eu1 O15 C16 -166.4(11) . .
O14 Eu1 O15 C16 74.5(11) . .
C17 Eu1 O15 C16 100.7(11) . .
O12 Eu1 O15 C16 -139.6(10) . .
C48 Eu1 O15 C16 -159.4(11) . .
O15 C16 O16 Eu1 -6(2) . .
C14 C16 O16 Eu1 177.8(14) . .
O10 Eu1 O16 C16 -137.4(12) 2_666 .
O12 Eu1 O16 C16 164.5(13) 2_666 .
O9 Eu1 O16 C16 83.6(12) . .
O13 Eu1 O16 C16 -45.2(13) . .
O11 Eu1 O16 C16 30.0(15) . .
O14 Eu1 O16 C16 -87.7(12) . .
O15 Eu1 O16 C16 3.2(11) . .
C17 Eu1 O16 C16 -67.3(12) . .
O12 Eu1 O16 C16 116.2(13) . .
C48 Eu1 O16 C16 66.5(17) . .
